data_4339775
loop_
_publ_author_name
'Cissell, Julie A.'
'Vaid, Thomas P.'
'Dipasquale, Antonio G.'
'Rheingold, Arnold L.'

_publ_section_title
;
 Germanium phthalocyanine, GePc, and the reduced complexes
 SiPc(pyridine)(2) and GePc(pyridine)(2) containing antiaromatic
 pi-electron circuits.
;
_journal_issue 19
_journal_name_full 'Inorganic chemistry'
_journal_page_first 7713
_journal_page_last 7715
_journal_paper_doi 10.1021/ic701248u
_journal_volume 46
_journal_year 2007
_chemical_formula_sum 'C50 H42 Ge N10'
_chemical_formula_weight 855.53
_chemical_name_common Ge(Pc)(t-py)2
_chemical_name_systematic
;
 ?
;
_space_group.centring_type P

_space_group_IT_number 14
_space_group.IT_number 14

_symmetry_cell_setting monoclinic
_symmetry_space_group_name_Hall '-P 2ybc'
_symmetry_space_group_name_H-M 'P 1 21/c 1'
_atom_sites_solution_hydrogens geom
_atom_sites_solution_primary direct
_atom_sites_solution_secondary difmap
_audit_creation_method SHELXL-97
_cell_angle_alpha 90.00
_cell_angle_beta 106.380(3)
_cell_angle_gamma 90.00
_cell_formula_units_Z 2
_cell_length_a 13.3120(8)
_cell_length_b 17.7477(10)
_cell_length_c 10.8177(6)
_cell_measurement_reflns_used 8931
_cell_measurement_temperature 100(2)
_cell_measurement_theta_max 68.43
_cell_measurement_theta_min 3.46
_cell_volume 2452.0(2)
_computing_cell_refinement 'Bruker SMART'
_computing_data_collection 'Bruker SMART'
_computing_data_reduction 'Bruker SAINT'
_computing_molecular_graphics ORTEP-32
_computing_publication_material WinGX
_computing_structure_refinement SHELXL-97
_computing_structure_solution SIR-2004
_diffrn_ambient_temperature 100(2)
_diffrn_measured_fraction_theta_full 0.995
_diffrn_measured_fraction_theta_max 0.990
_diffrn_measurement_device_type 'CCD area detector'
_diffrn_measurement_method 'phi and omega scans'
_diffrn_radiation_monochromator graphite
_diffrn_radiation_source 'fine-focus sealed tube'
_diffrn_radiation_type CuK\a
_diffrn_radiation_wavelength 1.54178
_diffrn_reflns_av_R_equivalents 0.0435
_diffrn_reflns_av_sigmaI/netI 0.0436
_diffrn_reflns_limit_h_max 16
_diffrn_reflns_limit_h_min -16
_diffrn_reflns_limit_k_max 21
_diffrn_reflns_limit_k_min -16
_diffrn_reflns_limit_l_max 12
_diffrn_reflns_limit_l_min -13
_diffrn_reflns_number 17794
_diffrn_reflns_theta_full 67.00
_diffrn_reflns_theta_max 68.22
_diffrn_reflns_theta_min 3.46
_exptl_absorpt_coefficient_mu 1.178
_exptl_absorpt_correction_T_max 0.9544
_exptl_absorpt_correction_T_min 0.8716
_exptl_absorpt_correction_type multi-scan
_exptl_absorpt_process_details SADABS
_exptl_crystal_colour purple
_exptl_crystal_density_diffrn 1.159
_exptl_crystal_density_method 'not measured'
_exptl_crystal_description plate
_exptl_crystal_F_000 888
_exptl_crystal_size_max 0.12
_exptl_crystal_size_mid 0.10
_exptl_crystal_size_min 0.04
_platon_squeeze_details
;
;
_refine_diff_density_max 0.508
_refine_diff_density_min -1.009
_refine_diff_density_rms 0.075
_refine_ls_extinction_method none
_refine_ls_goodness_of_fit_ref 1.094
_refine_ls_hydrogen_treatment constr
_refine_ls_matrix_type full
_refine_ls_number_parameters 280
_refine_ls_number_reflns 4442
_refine_ls_number_restraints 0
_refine_ls_restrained_S_all 1.094
_refine_ls_R_factor_all 0.0456
_refine_ls_R_factor_gt 0.0406
_refine_ls_shift/su_max 0.000
_refine_ls_shift/su_mean 0.000
_refine_ls_structure_factor_coef Fsqd
_refine_ls_weighting_details 'calc w=1/[\s^2^(Fo^2^)+(0.0707P)^2^+1.4577P] where P=(Fo^2^+2Fc^2^)/3'
_refine_ls_weighting_scheme calc
_refine_ls_wR_factor_gt 0.1180
_refine_ls_wR_factor_ref 0.1303
_reflns_number_gt 3914
_reflns_number_total 4442
_reflns_threshold_expression >2sigma(I)
_cod_data_source_file ic701248u-file001.cif
_cod_data_source_block vaid11
_cod_depositor_comments
;
The following automatic conversions were performed:

'_symmetry_cell_setting' value 'Monoclinic' changed to 'monoclinic'
according to
/usr/data/users/saulius/automatic-downloads/retrospective/ACS/lib/dictionaries/cif_core.dic
dictionary named 'cif_core.dic' version 2.4.2 from 2011-04-26.

Automatic conversion script
Id: cif_fix_values 2281 2013-09-26 08:29:07Z andrius 

The following automatic conversions were performed:

'_space_group.centring_type' value 'primitive' was replaced with the
value 'P' as specified in the replacement file
'/home/antanas/src/cod-tools/trunk/data/replacement-values/replacement_values.lst'.

Automatic conversion script
Id: cif_fix_values 5642 2017-10-24 12:04:52Z antanas 
;
_cod_original_sg_symbol_H-M P2(1)/c
_cod_database_code 4339775

loop_
_symmetry_equiv_pos_as_xyz
'x, y, z'
'-x, y+1/2, -z+1/2'
'-x, -y, -z'
'x, -y-1/2, z-1/2'

loop_
_atom_site_label
_atom_site_type_symbol
_atom_site_fract_x
_atom_site_fract_y
_atom_site_fract_z
_atom_site_U_iso_or_equiv
_atom_site_adp_type
_atom_site_occupancy
_atom_site_symmetry_multiplicity
_atom_site_calc_flag
_atom_site_refinement_flags
C1 C 0.95971(17) 0.04452(13) 0.7243(2) 0.0210(5) Uani 1 1 d .
C2 C 1.00462(18) 0.09147(13) 0.6426(2) 0.0233(5) Uani 1 1 d .
C3 C 0.9771(2) 0.09987(15) 0.5098(2) 0.0297(5) Uani 1 1 d .
H3 H 0.9204 0.0725 0.4552 0.036 Uiso 1 1 calc R
C4 C 1.0358(2) 0.14986(15) 0.4596(3) 0.0334(6) Uani 1 1 d .
H4 H 1.0191 0.1566 0.3690 0.040 Uiso 1 1 calc R
C5 C 1.1192(2) 0.19042(14) 0.5399(3) 0.0322(6) Uani 1 1 d .
H5 H 1.1575 0.2245 0.5028 0.039 Uiso 1 1 calc R
C6 C 1.14671(19) 0.18184(13) 0.6719(3) 0.0278(5) Uani 1 1 d .
H6 H 1.2030 0.2095 0.7265 0.033 Uiso 1 1 calc R
C7 C 1.08841(17) 0.13072(12) 0.7219(2) 0.0220(5) Uani 1 1 d .
C8 C 1.09962(16) 0.10658(13) 0.8549(2) 0.0209(5) Uani 1 1 d .
C9 C 1.18497(16) 0.10357(13) 1.0731(2) 0.0210(5) Uani 1 1 d .
C10 C 1.26202(16) 0.12859(13) 1.1831(2) 0.0228(5) Uani 1 1 d .
C11 C 1.34443(17) 0.18196(14) 1.2003(3) 0.0298(6) Uani 1 1 d .
H11 H 1.3555 0.2088 1.1292 0.036 Uiso 1 1 calc R
C12 C 1.40704(19) 0.19330(17) 1.3224(3) 0.0389(7) Uani 1 1 d .
H12 H 1.4630 0.2284 1.3360 0.047 Uiso 1 1 calc R
C13 C 1.3911(2) 0.15413(18) 1.4297(3) 0.0417(7) Uani 1 1 d .
H13 H 1.4364 0.1638 1.5132 0.050 Uiso 1 1 calc R
C14 C 1.31237(19) 0.10303(17) 1.4159(3) 0.0357(6) Uani 1 1 d .
H14 H 1.3019 0.0774 1.4883 0.043 Uiso 1 1 calc R
C15 C 1.24664(17) 0.08941(14) 1.2900(2) 0.0249(5) Uani 1 1 d .
C16 C 0.83980(16) -0.04119(13) 0.7564(2) 0.0217(5) Uani 1 1 d .
C17 C 0.81007(18) 0.07363(14) 1.0498(3) 0.0285(5) Uani 1 1 d .
H17 H 0.7823 0.0241 1.0339 0.034 Uiso 1 1 calc R
C18 C 0.74869(18) 0.12890(14) 1.0813(3) 0.0306(6) Uani 1 1 d .
H18 H 0.6803 0.1168 1.0857 0.037 Uiso 1 1 calc R
C19 C 0.78523(17) 0.20121(13) 1.1064(2) 0.0217(5) Uani 1 1 d .
C20 C 0.88592(17) 0.21491(13) 1.0971(2) 0.0222(5) Uani 1 1 d .
H20 H 0.9151 0.2640 1.1139 0.027 Uiso 1 1 calc R
C21 C 0.94319(16) 0.15793(13) 1.0640(2) 0.0202(5) Uani 1 1 d .
H21 H 1.0112 0.1690 1.0570 0.024 Uiso 1 1 calc R
C22 C 0.72153(18) 0.26548(14) 1.1416(2) 0.0257(5) Uani 1 1 d .
C23 C 0.7017(2) 0.32629(14) 1.0367(3) 0.0315(6) Uani 1 1 d .
H23A H 0.7688 0.3455 1.0295 0.047 Uiso 1 1 calc R
H23B H 0.6616 0.3677 1.0595 0.047 Uiso 1 1 calc R
H23C H 0.6620 0.3045 0.9541 0.047 Uiso 1 1 calc R
C24 C 0.61689(19) 0.23721(15) 1.1552(3) 0.0302(5) Uani 1 1 d .
H24A H 0.5803 0.2786 1.1841 0.045 Uiso 1 1 calc R
H24B H 0.6293 0.1963 1.2186 0.045 Uiso 1 1 calc R
H24C H 0.5739 0.2185 1.0718 0.045 Uiso 1 1 calc R
C25 C 0.7855(2) 0.29869(17) 1.2695(3) 0.0359(6) Uani 1 1 d .
H25A H 0.8531 0.3162 1.2614 0.054 Uiso 1 1 calc R
H25B H 0.7970 0.2600 1.3367 0.054 Uiso 1 1 calc R
H25C H 0.7474 0.3412 1.2927 0.054 Uiso 1 1 calc R
N1 N 1.01890(13) 0.05536(11) 0.85329(17) 0.0196(4) Uani 1 1 d .
N2 N 1.12330(13) 0.04982(11) 1.11067(18) 0.0190(4) Uani 1 1 d .
N3 N 1.17463(14) 0.12901(10) 0.95169(19) 0.0206(4) Uani 1 1 d .
N4 N 0.87877(16) 0.00292(11) 0.67912(19) 0.0233(5) Uani 1 1 d .
N5 N 0.90645(13) 0.08624(10) 1.04075(17) 0.0171(4) Uani 1 1 d .
Ge1 Ge 1.0000 0.0000 1.0000 0.01622(14) Uani 1 2 d S

loop_
_atom_site_aniso_label
_atom_site_aniso_U_11
_atom_site_aniso_U_22
_atom_site_aniso_U_33
_atom_site_aniso_U_23
_atom_site_aniso_U_13
_atom_site_aniso_U_12
C1 0.0195(10) 0.0216(11) 0.0230(11) -0.0013(9) 0.0077(9) 0.0054(9)
C2 0.0268(11) 0.0155(11) 0.0304(12) 0.0018(9) 0.0126(9) 0.0074(9)
C3 0.0398(13) 0.0251(13) 0.0275(13) 0.0002(10) 0.0147(10) 0.0090(11)
C4 0.0480(16) 0.0267(13) 0.0331(14) 0.0084(11) 0.0240(12) 0.0135(11)
C5 0.0408(14) 0.0220(13) 0.0431(15) 0.0104(11) 0.0269(12) 0.0099(10)
C6 0.0310(12) 0.0151(11) 0.0429(14) 0.0075(10) 0.0197(11) 0.0054(9)
C7 0.0251(11) 0.0111(10) 0.0326(13) 0.0046(9) 0.0127(9) 0.0065(8)
C8 0.0175(10) 0.0184(11) 0.0289(12) 0.0029(9) 0.0100(9) 0.0029(8)
C9 0.0123(10) 0.0214(11) 0.0297(12) -0.0037(9) 0.0066(8) 0.0015(8)
C10 0.0148(10) 0.0184(11) 0.0361(13) -0.0083(10) 0.0089(9) 0.0004(8)
C11 0.0161(11) 0.0280(13) 0.0481(15) -0.0128(11) 0.0138(10) -0.0039(9)
C12 0.0191(12) 0.0464(17) 0.0532(17) -0.0213(14) 0.0138(11) -0.0115(11)
C13 0.0202(12) 0.062(2) 0.0423(16) -0.0251(14) 0.0075(11) -0.0104(12)
C14 0.0213(12) 0.0538(17) 0.0320(13) -0.0166(13) 0.0077(10) -0.0039(11)
C15 0.0144(10) 0.0311(13) 0.0294(12) -0.0102(10) 0.0064(9) 0.0008(9)
C16 0.0147(10) 0.0261(12) 0.0242(11) -0.0038(10) 0.0053(8) 0.0047(9)
C17 0.0191(11) 0.0193(12) 0.0482(15) -0.0088(11) 0.0111(10) -0.0022(9)
C18 0.0204(11) 0.0232(12) 0.0509(16) -0.0104(11) 0.0143(11) -0.0027(9)
C19 0.0185(11) 0.0248(12) 0.0201(11) -0.0014(9) 0.0026(8) 0.0027(9)
C20 0.0200(11) 0.0208(11) 0.0244(11) -0.0002(9) 0.0041(9) 0.0018(9)
C21 0.0164(10) 0.0200(11) 0.0240(11) 0.0007(9) 0.0054(8) 0.0016(8)
C22 0.0216(11) 0.0298(13) 0.0266(12) -0.0041(10) 0.0082(9) 0.0048(9)
C23 0.0314(13) 0.0269(13) 0.0371(14) 0.0011(11) 0.0115(11) 0.0106(10)
C24 0.0242(12) 0.0318(14) 0.0370(13) -0.0039(11) 0.0126(10) 0.0067(10)
C25 0.0294(13) 0.0454(17) 0.0335(14) -0.0166(12) 0.0098(11) 0.0008(11)
N1 0.0165(9) 0.0213(10) 0.0218(9) -0.0001(8) 0.0067(7) 0.0000(7)
N2 0.0113(8) 0.0227(10) 0.0235(9) -0.0007(8) 0.0056(7) 0.0014(7)
N3 0.0199(9) 0.0106(9) 0.0329(11) 0.0000(8) 0.0104(8) 0.0016(7)
N4 0.0191(10) 0.0304(12) 0.0203(10) -0.0018(8) 0.0056(8) 0.0041(7)
N5 0.0153(8) 0.0119(9) 0.0240(9) 0.0009(7) 0.0055(7) 0.0015(7)
Ge1 0.0138(2) 0.0140(2) 0.0209(2) -0.00051(13) 0.00508(15) -0.00064(12)

loop_
_atom_type_symbol
_atom_type_description
_atom_type_scat_dispersion_real
_atom_type_scat_dispersion_imag
_atom_type_scat_source
C C 0.0181 0.0091 'International Tables Vol C Tables 4.2.6.8 and 6.1.1.4'
H H 0.0000 0.0000 'International Tables Vol C Tables 4.2.6.8 and 6.1.1.4'
N N 0.0311 0.0180 'International Tables Vol C Tables 4.2.6.8 and 6.1.1.4'
Ge Ge -1.0885 0.8855 'International Tables Vol C Tables 4.2.6.8 and 6.1.1.4'

loop_
_geom_angle_atom_site_label_1
_geom_angle_atom_site_label_2
_geom_angle_atom_site_label_3
_geom_angle
_geom_angle_site_symmetry_1
_geom_angle_site_symmetry_3
N4 C1 N1 129.1(2) . .
N4 C1 C2 122.7(2) . .
N1 C1 C2 108.16(19) . .
C3 C2 C7 121.2(2) . .
C3 C2 C1 130.9(2) . .
C7 C2 C1 107.9(2) . .
C2 C3 C4 117.4(3) . .
C2 C3 H3 121.3 . .
C4 C3 H3 121.3 . .
C3 C4 C5 121.4(2) . .
C3 C4 H4 119.3 . .
C5 C4 H4 119.3 . .
C6 C5 C4 121.2(2) . .
C6 C5 H5 119.4 . .
C4 C5 H5 119.4 . .
C5 C6 C7 117.3(2) . .
C5 C6 H6 121.4 . .
C7 C6 H6 121.4 . .
C2 C7 C6 121.5(2) . .
C2 C7 C8 107.5(2) . .
C6 C7 C8 130.9(2) . .
N3 C8 N1 128.6(2) . .
N3 C8 C7 123.2(2) . .
N1 C8 C7 108.14(19) . .
N3 C9 N2 127.1(2) . .
N3 C9 C10 124.3(2) . .
N2 C9 C10 108.6(2) . .
C9 C10 C15 107.3(2) . .
C9 C10 C11 132.3(2) . .
C15 C10 C11 120.4(2) . .
C12 C11 C10 117.6(3) . .
C12 C11 H11 121.2 . .
C10 C11 H11 121.2 . .
C11 C12 C13 121.9(2) . .
C11 C12 H12 119.0 . .
C13 C12 H12 119.0 . .
C14 C13 C12 121.6(3) . .
C14 C13 H13 119.2 . .
C12 C13 H13 119.2 . .
C13 C14 C15 117.8(3) . .
C13 C14 H14 121.1 . .
C15 C14 H14 121.1 . .
C16 C15 C10 107.5(2) 3_757 .
C16 C15 C14 131.9(2) 3_757 .
C10 C15 C14 120.7(2) . .
N4 C16 N2 128.2(2) . 3_757
N4 C16 C15 123.3(2) . 3_757
N2 C16 C15 108.4(2) 3_757 3_757
N5 C17 C18 123.3(2) . .
N5 C17 H17 118.4 . .
C18 C17 H17 118.4 . .
C19 C18 C17 120.8(2) . .
C19 C18 H18 119.6 . .
C17 C18 H18 119.6 . .
C18 C19 C20 116.3(2) . .
C18 C19 C22 123.7(2) . .
C20 C19 C22 119.9(2) . .
C21 C20 C19 120.4(2) . .
C21 C20 H20 119.8 . .
C19 C20 H20 119.8 . .
N5 C21 C20 122.7(2) . .
N5 C21 H21 118.7 . .
C20 C21 H21 118.7 . .
C25 C22 C24 109.3(2) . .
C25 C22 C19 107.88(19) . .
C24 C22 C19 111.3(2) . .
C25 C22 C23 109.6(2) . .
C24 C22 C23 109.4(2) . .
C19 C22 C23 109.38(19) . .
C22 C23 H23A 109.5 . .
C22 C23 H23B 109.5 . .
H23A C23 H23B 109.5 . .
C22 C23 H23C 109.5 . .
H23A C23 H23C 109.5 . .
H23B C23 H23C 109.5 . .
C22 C24 H24A 109.5 . .
C22 C24 H24B 109.5 . .
H24A C24 H24B 109.5 . .
C22 C24 H24C 109.5 . .
H24A C24 H24C 109.5 . .
H24B C24 H24C 109.5 . .
C22 C25 H25A 109.5 . .
C22 C25 H25B 109.5 . .
H25A C25 H25B 109.5 . .
C22 C25 H25C 109.5 . .
H25A C25 H25C 109.5 . .
H25B C25 H25C 109.5 . .
C8 N1 C1 108.23(18) . .
C8 N1 Ge1 126.35(15) . .
C1 N1 Ge1 125.11(15) . .
C16 N2 C9 108.18(18) 3_757 .
C16 N2 Ge1 125.14(15) 3_757 .
C9 N2 Ge1 126.54(15) . .
C8 N3 C9 121.79(19) . .
C1 N4 C16 121.7(2) . .
C17 N5 C21 116.52(19) . .
C17 N5 Ge1 122.27(15) . .
C21 N5 Ge1 121.17(14) . .
N1 Ge1 N1 180.0 3_757 .
N1 Ge1 N2 89.52(8) 3_757 3_757
N1 Ge1 N2 90.48(8) . 3_757
N1 Ge1 N2 90.48(8) 3_757 .
N1 Ge1 N2 89.52(8) . .
N2 Ge1 N2 180.00(8) 3_757 .
N1 Ge1 N5 88.62(7) 3_757 .
N1 Ge1 N5 91.38(7) . .
N2 Ge1 N5 90.75(7) 3_757 .
N2 Ge1 N5 89.25(7) . .
N1 Ge1 N5 91.38(7) 3_757 3_757
N1 Ge1 N5 88.62(7) . 3_757
N2 Ge1 N5 89.25(7) 3_757 3_757
N2 Ge1 N5 90.75(7) . 3_757
N5 Ge1 N5 180.00(9) . 3_757

loop_
_geom_bond_atom_site_label_1
_geom_bond_atom_site_label_2
_geom_bond_distance
_geom_bond_site_symmetry_2
C1 N4 1.284(3) .
C1 N1 1.409(3) .
C1 C2 1.460(3) .
C2 C3 1.387(3) .
C2 C7 1.388(3) .
C3 C4 1.390(4) .
C3 H3 0.9500 .
C4 C5 1.400(4) .
C4 H4 0.9500 .
C5 C6 1.378(4) .
C5 H5 0.9500 .
C6 C7 1.399(3) .
C6 H6 0.9500 .
C7 C8 1.467(3) .
C8 N3 1.289(3) .
C8 N1 1.404(3) .
C9 N3 1.359(3) .
C9 N2 1.392(3) .
C9 C10 1.406(3) .
C10 C15 1.412(4) .
C10 C11 1.421(3) .
C11 C12 1.364(4) .
C11 H11 0.9500 .
C12 C13 1.420(4) .
C12 H12 0.9500 .
C13 C14 1.362(4) .
C13 H13 0.9500 .
C14 C15 1.417(3) .
C14 H14 0.9500 .
C15 C16 1.408(3) 3_757
C16 N4 1.351(3) .
C16 N2 1.391(3) 3_757
C16 C15 1.408(3) 3_757
C17 N5 1.333(3) .
C17 C18 1.379(3) .
C17 H17 0.9500 .
C18 C19 1.372(3) .
C18 H18 0.9500 .
C19 C20 1.393(3) .
C19 C22 1.532(3) .
C20 C21 1.373(3) .
C20 H20 0.9500 .
C21 N5 1.361(3) .
C21 H21 0.9500 .
C22 C25 1.524(3) .
C22 C24 1.526(3) .
C22 C23 1.534(3) .
C23 H23A 0.9800 .
C23 H23B 0.9800 .
C23 H23C 0.9800 .
C24 H24A 0.9800 .
C24 H24B 0.9800 .
C24 H24C 0.9800 .
C25 H25A 0.9800 .
C25 H25B 0.9800 .
C25 H25C 0.9800 .
N1 Ge1 1.9423(18) .
N2 C16 1.391(3) 3_757
N2 Ge1 1.9496(18) .
N5 Ge1 2.0970(17) .
Ge1 N1 1.9423(18) 3_757
Ge1 N2 1.9496(18) 3_757
Ge1 N5 2.0970(17) 3_757

loop_
_platon_squeeze_void_nr
_platon_squeeze_void_average_x
_platon_squeeze_void_average_y
_platon_squeeze_void_average_z
_platon_squeeze_void_volume
_platon_squeeze_void_count_electrons
1 0.500 0.000 0.002 303.2 76.9
2 0.500 0.500 -0.007 303.2 76.8
